data_7218621
loop_
_publ_author_name
'Vidal-Ferran, Anton'
'Fern\'andez-P\'erez, H\'ector'
'Etayo, Pablo'
'N\'u\~nez-Rico, Jos\'e Luis'
'Bugga, Balakrishna'

_publ_section_title
;
 Ring-opening of Enantiomerically Pure Oxa-containing Heterocycles with
 Phosphorus Nucleophiles
;
_journal_name_full 'RSC Adv.'
_journal_paper_doi 10.1039/C4RA10432C
_journal_year 2014
_chemical_absolute_configuration ad
_chemical_formula_sum 'C22 H26 B O2 P'
_chemical_formula_weight 364.21
_chemical_name_systematic
;
?
;
_space_group_IT_number 4
_symmetry_cell_setting monoclinic
_symmetry_space_group_name_Hall 'P 2yb'
_symmetry_space_group_name_H-M 'P 1 21 1'
_atom_sites_solution_hydrogens geom
_atom_sites_solution_primary direct
_atom_sites_solution_secondary difmap
_audit_creation_method SHELXL-97
_cell_angle_alpha 90.00
_cell_angle_beta 107.899(2)
_cell_angle_gamma 90.00
_cell_formula_units_Z 8
_cell_length_a 9.3550(7)
_cell_length_b 33.043(3)
_cell_length_c 13.5151(11)
_cell_measurement_reflns_used 9143
_cell_measurement_temperature 100(2)
_cell_measurement_theta_max 29.61
_cell_measurement_theta_min 2.43
_cell_volume 3975.5(6)
_computing_cell_refinement 'Bruker APEX2 v2011.4-0'
_computing_data_collection 'Bruker APEX2 v2011.4-0'
_computing_data_reduction 'Bruker SAINT V7.60A'
_computing_molecular_graphics 'Bruker SHELXTL'
_computing_publication_material 'Bruker SHELXTL'
_computing_structure_refinement 'SHELXL-97 (Sheldrick, 2008)'
_computing_structure_solution 'SHELXS-97 (Sheldrick, 2008)'
_diffrn_ambient_temperature 100(2)
_diffrn_detector_area_resol_mean 512
_diffrn_detector_type '4K CCD area detector APEX II'
_diffrn_measured_fraction_theta_full 0.999
_diffrn_measured_fraction_theta_max 0.923
_diffrn_measurement_device_type 'APEX DUO Kappa 4-axis goniometer'
_diffrn_measurement_method
;
Fullsphere data collection, phi and omega scans
;
_diffrn_measurement_specimen_support 'magnetic support whith MicroMount'
_diffrn_radiation_monochromator 'Quazar MX Multilayer Optics'
_diffrn_radiation_type MoK\a
_diffrn_radiation_wavelength 0.71073
_diffrn_reflns_av_R_equivalents 0.0572
_diffrn_reflns_av_sigmaI/netI 0.0661
_diffrn_reflns_limit_h_max 13
_diffrn_reflns_limit_h_min -12
_diffrn_reflns_limit_k_max 46
_diffrn_reflns_limit_k_min -43
_diffrn_reflns_limit_l_max 18
_diffrn_reflns_limit_l_min -17
_diffrn_reflns_number 52980
_diffrn_reflns_theta_full 25.00
_diffrn_reflns_theta_max 30.10
_diffrn_reflns_theta_min 2.01
_diffrn_source 'Micorfocus source E025 IuS'
_diffrn_source_current 0.6
_diffrn_source_power 50
_diffrn_source_size '0.2 mm x 0.2 mm fine focus'
_diffrn_source_type 'Bruker APEX DUO'
_exptl_absorpt_coefficient_mu 0.151
_exptl_absorpt_correction_T_max 0.9880
_exptl_absorpt_correction_T_min 0.9632
_exptl_absorpt_correction_type empirical
_exptl_absorpt_process_details
;
SADABS Version 2008/1 Bruker-Nonius
Blessing, Acta Cryst. (1995) A51 33-38
;
_exptl_crystal_colour colourless
_exptl_crystal_density_diffrn 1.217
_exptl_crystal_density_method 'not measured'
_exptl_crystal_description prism
_exptl_crystal_F_000 1552
_exptl_crystal_size_max 0.25
_exptl_crystal_size_mid 0.10
_exptl_crystal_size_min 0.08
_refine_diff_density_max 0.553
_refine_diff_density_min -0.326
_refine_diff_density_rms 0.060
_refine_ls_abs_structure_details 'Flack H D (1983), Acta Cryst. A39, 876-881'
_refine_ls_abs_structure_Flack 0.06(6)
_refine_ls_extinction_method none
_refine_ls_goodness_of_fit_ref 1.077
_refine_ls_hydrogen_treatment noref
_refine_ls_matrix_type full
_refine_ls_number_parameters 1003
_refine_ls_number_reflns 20660
_refine_ls_number_restraints 111
_refine_ls_restrained_S_all 1.077
_refine_ls_R_factor_all 0.0622
_refine_ls_R_factor_gt 0.0554
_refine_ls_shift/su_max 0.001
_refine_ls_shift/su_mean 0.000
_refine_ls_structure_factor_coef Fsqd
_refine_ls_weighting_details 'calc w=1/[\s^2^(Fo^2^)+(0.0469P)^2^+2.2817P] where P=(Fo^2^+2Fc^2^)/3'
_refine_ls_weighting_scheme calc
_refine_ls_wR_factor_gt 0.1304
_refine_ls_wR_factor_ref 0.1336
_reflns_number_gt 18650
_reflns_number_total 20660
_reflns_threshold_expression >2sigma(I)
_cod_data_source_file c4ra10432c2.cif
_cod_data_source_block 02_mo_bb022_0m
_cod_depositor_comments
;
The following automatic conversions were performed:
'_diffrn_measurement_specimen_suppport' tag replaced with
'_diffrn_measurement_specimen_support'.

Automatic conversion script
Id: cif_correct_tags 1440 2010-10-19 06:21:57Z saulius 

The following automatic conversions were performed:

'_symmetry_cell_setting' value 'Monoclinic' changed to 'monoclinic'
according to
/usr/data/users/saulius/crontab/automatic-downloads/rss-feeds/RSC/lib/dictionaries/cif_core.dic
dictionary named 'cif_core.dic' version 2.4.2 from 2011-04-26.

Automatic conversion script
Id: cif_fix_values 2827 2014-09-09 07:05:25Z andrius 
;
_cod_original_cell_volume 3975.6(5)
_cod_original_sg_symbol_H-M P2(1)
_cod_database_code 7218621

loop_
_symmetry_equiv_pos_as_xyz
'x, y, z'
'-x, y+1/2, -z'

loop_
_atom_site_label
_atom_site_type_symbol
_atom_site_fract_x
_atom_site_fract_y
_atom_site_fract_z
_atom_site_U_iso_or_equiv
_atom_site_adp_type
_atom_site_occupancy
_atom_site_symmetry_multiplicity
_atom_site_calc_flag
_atom_site_refinement_flags
_atom_site_disorder_assembly
_atom_site_disorder_group
P1A P 0.86508(7) 0.926101(19) 0.11682(5) 0.01820(12) Uani 1 1 d D . .
B1A B 0.8469(4) 0.92191(9) 0.2532(2) 0.0253(6) Uani 1 1 d . A .
H1A1 H 0.9438 0.9281 0.3047 0.038 Uiso 1 1 calc R . .
H1A2 H 0.8165 0.8943 0.2645 0.038 Uiso 1 1 calc R . .
H1A3 H 0.7710 0.9411 0.2606 0.038 Uiso 1 1 calc R . .
O1A O 0.5868(2) 0.86086(6) 0.08810(15) 0.0279(4) Uani 1 1 d . A .
H1A H 0.6491 0.8501 0.1399 0.042 Uiso 1 1 calc R . .
O2A O 0.5180(2) 0.81330(5) -0.09182(15) 0.0295(4) Uani 1 1 d . . .
C1A C 0.5686(3) 0.94188(7) -0.0107(2) 0.0214(5) Uani 1 1 d . . .
C2A C 0.5161(3) 0.96203(9) -0.1050(2) 0.0283(6) Uani 1 1 d . A .
H2A H 0.5680 0.9590 -0.1550 0.034 Uiso 1 1 calc R . .
C3A C 0.3901(3) 0.98636(10) -0.1280(3) 0.0367(7) Uani 1 1 d . . .
H3A H 0.3548 0.9993 -0.1938 0.044 Uiso 1 1 calc R A .
C4A C 0.3162(3) 0.99181(10) -0.0558(3) 0.0389(8) Uani 1 1 d . A .
H4A H 0.2303 1.0088 -0.0707 0.047 Uiso 1 1 calc R . .
C5A C 0.3675(4) 0.97252(10) 0.0377(3) 0.0391(7) Uani 1 1 d . . .
H5A H 0.3158 0.9760 0.0876 0.047 Uiso 1 1 calc R A .
C6A C 0.4936(3) 0.94793(9) 0.0615(2) 0.0295(6) Uani 1 1 d . A .
H6A H 0.5285 0.9352 0.1276 0.035 Uiso 1 1 calc R . .
C7A C 0.7010(3) 0.91286(7) 0.00483(18) 0.0164(4) Uani 1 1 d . A .
H7A H 0.7345 0.9156 -0.0584 0.020 Uiso 1 1 calc R . .
C8A C 0.6558(3) 0.86775(7) 0.0094(2) 0.0207(5) Uani 1 1 d . . .
H8A H 0.7474 0.8504 0.0232 0.025 Uiso 1 1 calc R A .
C9A C 0.5441(3) 0.85556(7) -0.0934(2) 0.0217(5) Uani 1 1 d . A .
H9A1 H 0.4487 0.8705 -0.1044 0.026 Uiso 1 1 calc R . .
H9A2 H 0.5843 0.8623 -0.1511 0.026 Uiso 1 1 calc R . .
C10A C 0.4133(4) 0.80014(10) -0.1869(2) 0.0396(8) Uani 1 1 d . . .
H10A H 0.3157 0.8130 -0.1957 0.059 Uiso 1 1 calc R . .
H10B H 0.4023 0.7707 -0.1856 0.059 Uiso 1 1 calc R . .
H10C H 0.4497 0.8077 -0.2451 0.059 Uiso 1 1 calc R . .
C11A C 1.0087(13) 0.8914(3) 0.1038(8) 0.0186(11) Uani 0.60 1 d PDU A 1
C12A C 1.0205(6) 0.85408(16) 0.1549(4) 0.0276(11) Uani 0.60 1 d PDU A 1
H12A H 0.9589 0.8482 0.1974 0.033 Uiso 0.60 1 calc PR A 1
C13A C 1.1237(7) 0.82572(17) 0.1425(5) 0.0355(12) Uani 0.60 1 d PDU A 1
H13A H 1.1283 0.7999 0.1742 0.043 Uiso 0.60 1 calc PR A 1
C14A C 1.2189(9) 0.8341(2) 0.0855(7) 0.0357(13) Uani 0.60 1 d PDU A 1
H14A H 1.2910 0.8147 0.0797 0.043 Uiso 0.60 1 calc PR A 1
C15A C 1.2079(6) 0.87113(18) 0.0371(5) 0.0333(11) Uani 0.60 1 d PDU A 1
H15A H 1.2734 0.8772 -0.0024 0.040 Uiso 0.60 1 calc PR A 1
C16A C 1.1029(6) 0.89983(15) 0.0448(5) 0.0255(10) Uani 0.60 1 d PDU A 1
H16A H 1.0958 0.9250 0.0099 0.031 Uiso 0.60 1 calc PR A 1
C11' C 1.013(2) 0.8943(5) 0.0948(16) 0.037(2) Uani 0.40 1 d PDU A 2
C12' C 1.0655(11) 0.8617(3) 0.1627(8) 0.045(2) Uani 0.40 1 d PDU A 2
H12' H 1.0314 0.8580 0.2214 0.054 Uiso 0.40 1 calc PR A 2
C13' C 1.1680(11) 0.8349(3) 0.1426(8) 0.050(2) Uani 0.40 1 d PDU A 2
H13' H 1.1999 0.8121 0.1866 0.060 Uiso 0.40 1 calc PR A 2
C14' C 1.2244(15) 0.8405(4) 0.0610(10) 0.046(2) Uani 0.40 1 d PDU A 2
H14' H 1.2990 0.8228 0.0512 0.055 Uiso 0.40 1 calc PR A 2
C15' C 1.1710(10) 0.8722(3) -0.0061(8) 0.0431(19) Uani 0.40 1 d PDU A 2
H15' H 1.2082 0.8761 -0.0634 0.052 Uiso 0.40 1 calc PR A 2
C16' C 1.0632(10) 0.8985(3) 0.0086(8) 0.0388(18) Uani 0.40 1 d PDU A 2
H16' H 1.0236 0.9194 -0.0404 0.047 Uiso 0.40 1 calc PR A 2
C17A C 0.9192(3) 0.97694(7) 0.09266(19) 0.0168(4) Uani 1 1 d . A .
C18A C 0.9261(3) 0.98981(8) -0.0038(2) 0.0212(5) Uani 1 1 d . . .
H18A H 0.8932 0.9724 -0.0623 0.025 Uiso 1 1 calc R A .
C19A C 0.9806(3) 1.02789(8) -0.0149(2) 0.0249(5) Uani 1 1 d . A .
H19A H 0.9870 1.0363 -0.0806 0.030 Uiso 1 1 calc R . .
C20A C 1.0260(3) 1.05385(8) 0.0696(2) 0.0272(6) Uani 1 1 d . . .
H20A H 1.0650 1.0798 0.0620 0.033 Uiso 1 1 calc R A .
C21A C 1.0145(3) 1.04196(8) 0.1649(2) 0.0272(6) Uani 1 1 d . A .
H21A H 1.0424 1.0601 0.2222 0.033 Uiso 1 1 calc R . .
C22A C 0.9626(3) 1.00370(8) 0.1769(2) 0.0226(5) Uani 1 1 d . . .
H22A H 0.9564 0.9955 0.2428 0.027 Uiso 1 1 calc R A .
P1B P 0.78363(7) 0.925056(19) 0.59802(5) 0.01894(12) Uani 1 1 d . . .
B1B B 0.7635(4) 0.92539(11) 0.7347(2) 0.0339(7) Uani 1 1 d . . .
H1B1 H 0.8109 0.9011 0.7723 0.051 Uiso 1 1 calc R . .
H1B2 H 0.6568 0.9257 0.7297 0.051 Uiso 1 1 calc R . .
H1B3 H 0.8126 0.9495 0.7721 0.051 Uiso 1 1 calc R . .
O1B O 0.6047(2) 1.03834(6) 0.52518(15) 0.0283(4) Uani 1 1 d . . .
H1B H 0.6034 1.0390 0.4628 0.042 Uiso 1 1 calc R . .
O2B O 0.4290(2) 0.97563(6) 0.40689(16) 0.0326(5) Uani 1 1 d . . .
C1B C 0.8872(3) 1.00051(7) 0.55839(19) 0.0186(5) Uani 1 1 d . . .
C2B C 0.9627(3) 1.00411(8) 0.4850(2) 0.0236(5) Uani 1 1 d . . .
H2B H 0.9255 0.9903 0.4206 0.028 Uiso 1 1 calc R . .
C3B C 1.0923(3) 1.02769(8) 0.5042(2) 0.0284(6) Uani 1 1 d . . .
H3B H 1.1432 1.0299 0.4535 0.034 Uiso 1 1 calc R . .
C4B C 1.1460(3) 1.04793(8) 0.5989(3) 0.0316(6) Uani 1 1 d . . .
H4B H 1.2331 1.0644 0.6124 0.038 Uiso 1 1 calc R . .
C5B C 1.0741(3) 1.04421(8) 0.6723(2) 0.0307(6) Uani 1 1 d . . .
H5B H 1.1128 1.0577 0.7371 0.037 Uiso 1 1 calc R . .
C6B C 0.9454(3) 1.02093(8) 0.6535(2) 0.0259(6) Uani 1 1 d . . .
H6B H 0.8961 1.0188 0.7051 0.031 Uiso 1 1 calc R . .
C7B C 0.7455(3) 0.97543(7) 0.53337(18) 0.0181(5) Uani 1 1 d . . .
H7B H 0.7116 0.9706 0.4566 0.022 Uiso 1 1 calc R . .
C8B C 0.6154(3) 0.99721(8) 0.5603(2) 0.0235(5) Uani 1 1 d . . .
H8B H 0.6404 0.9976 0.6377 0.028 Uiso 1 1 calc R . .
C9B C 0.4653(3) 0.97604(9) 0.5165(2) 0.0288(6) Uani 1 1 d . . .
H9B1 H 0.4717 0.9480 0.5435 0.035 Uiso 1 1 calc R . .
H9B2 H 0.3868 0.9906 0.5375 0.035 Uiso 1 1 calc R . .
C10B C 0.2927(3) 0.95377(11) 0.3599(3) 0.0402(8) Uani 1 1 d . . .
H10D H 0.3089 0.9250 0.3768 0.060 Uiso 1 1 calc R . .
H10E H 0.2625 0.9573 0.2843 0.060 Uiso 1 1 calc R . .
H10F H 0.2133 0.9641 0.3865 0.060 Uiso 1 1 calc R . .
C11B C 0.9704(3) 0.91021(7) 0.5995(2) 0.0207(5) Uani 1 1 d . . .
C12B C 0.9953(3) 0.88958(9) 0.5174(2) 0.0273(6) Uani 1 1 d . . .
H12B H 0.9136 0.8834 0.4574 0.033 Uiso 1 1 calc R . .
C13B C 1.1407(3) 0.87784(10) 0.5227(3) 0.0354(7) Uani 1 1 d . . .
H13B H 1.1577 0.8634 0.4666 0.043 Uiso 1 1 calc R . .
C14B C 1.2607(3) 0.88721(10) 0.6098(3) 0.0385(7) Uani 1 1 d . . .
H14B H 1.3597 0.8792 0.6134 0.046 Uiso 1 1 calc R . .
C15B C 1.2354(4) 0.90809(11) 0.6908(3) 0.0440(8) Uani 1 1 d . . .
H15B H 1.3175 0.9147 0.7502 0.053 Uiso 1 1 calc R . .
C16B C 1.0914(3) 0.91948(9) 0.6866(2) 0.0348(7) Uani 1 1 d . . .
H16B H 1.0749 0.9337 0.7433 0.042 Uiso 1 1 calc R . .
C17B C 0.6581(3) 0.88815(8) 0.5150(2) 0.0205(5) Uani 1 1 d . . .
C18B C 0.6073(3) 0.89147(8) 0.4070(2) 0.0242(5) Uani 1 1 d . . .
H18B H 0.6363 0.9140 0.3738 0.029 Uiso 1 1 calc R . .
C19B C 0.5139(3) 0.86175(9) 0.3480(2) 0.0316(6) Uani 1 1 d . . .
H19B H 0.4791 0.8640 0.2744 0.038 Uiso 1 1 calc R . .
C20B C 0.4712(3) 0.82880(9) 0.3963(3) 0.0350(7) Uani 1 1 d . . .
H20B H 0.4064 0.8087 0.3559 0.042 Uiso 1 1 calc R . .
C21B C 0.5236(4) 0.82539(9) 0.5034(3) 0.0342(7) Uani 1 1 d . . .
H21B H 0.4964 0.8026 0.5366 0.041 Uiso 1 1 calc R . .
C22B C 0.6158(3) 0.85516(9) 0.5625(2) 0.0281(6) Uani 1 1 d . . .
H22B H 0.6502 0.8529 0.6361 0.034 Uiso 1 1 calc R . .
P1C P 0.65929(8) 0.660141(19) 0.09242(5) 0.01963(13) Uani 1 1 d . . .
B1C B 0.6490(4) 0.66047(11) -0.0515(2) 0.0300(7) Uani 1 1 d . . .
H1C1 H 0.7192 0.6807 -0.0627 0.045 Uiso 1 1 calc R . .
H1C2 H 0.5467 0.6673 -0.0941 0.045 Uiso 1 1 calc R . .
H1C3 H 0.6759 0.6337 -0.0712 0.045 Uiso 1 1 calc R . .
O1C O 0.7026(3) 0.75515(6) 0.05409(16) 0.0313(4) Uani 1 1 d . . .
H1C H 0.6319 0.7713 0.0277 0.047 Uiso 1 1 calc R . .
O2C O 0.7516(2) 0.80833(6) 0.23967(15) 0.0293(4) Uani 1 1 d . . .
C1C C 0.4288(3) 0.71220(7) 0.1060(2) 0.0232(5) Uani 1 1 d . . .
C2C C 0.3394(3) 0.70836(8) 0.1705(2) 0.0259(5) Uani 1 1 d . . .
H2C H 0.3839 0.7000 0.2405 0.031 Uiso 1 1 calc R . .
C3C C 0.1871(4) 0.71638(9) 0.1353(3) 0.0361(7) Uani 1 1 d . . .
H3C H 0.1282 0.7139 0.1811 0.043 Uiso 1 1 calc R . .
C4C C 0.1205(4) 0.72815(10) 0.0325(3) 0.0407(8) Uani 1 1 d . . .
H4C H 0.0159 0.7337 0.0075 0.049 Uiso 1 1 calc R . .
C5C C 0.2076(4) 0.73167(9) -0.0321(2) 0.0358(7) Uani 1 1 d . . .
H5C H 0.1622 0.7397 -0.1023 0.043 Uiso 1 1 calc R . .
C6C C 0.3614(3) 0.72375(8) 0.0031(2) 0.0292(6) Uani 1 1 d . . .
H6C H 0.4199 0.7262 -0.0430 0.035 Uiso 1 1 calc R . .
C7C C 0.5974(3) 0.70507(7) 0.14968(19) 0.0202(5) Uani 1 1 d . . .
H7C H 0.6147 0.6978 0.2243 0.024 Uiso 1 1 calc R . .
C8C C 0.6965(3) 0.74255(7) 0.1527(2) 0.0229(5) Uani 1 1 d . . .
H8C H 0.8011 0.7353 0.1954 0.028 Uiso 1 1 calc R . .
C9C C 0.6430(3) 0.77648(8) 0.2097(2) 0.0243(5) Uani 1 1 d . . .
H9C1 H 0.5473 0.7876 0.1639 0.029 Uiso 1 1 calc R . .
H9C2 H 0.6241 0.7653 0.2725 0.029 Uiso 1 1 calc R . .
C10C C 0.8571(4) 0.80159(10) 0.3397(2) 0.0386(7) Uani 1 1 d . . .
H10G H 0.8065 0.8042 0.3930 0.058 Uiso 1 1 calc R . .
H10H H 0.9380 0.8216 0.3524 0.058 Uiso 1 1 calc R . .
H10I H 0.8993 0.7743 0.3424 0.058 Uiso 1 1 calc R . .
C11C C 0.5464(3) 0.61965(7) 0.1208(2) 0.0197(5) Uani 1 1 d . . .
C12C C 0.5467(3) 0.61108(8) 0.2222(2) 0.0222(5) Uani 1 1 d . . .
H12C H 0.6058 0.6270 0.2784 0.027 Uiso 1 1 calc R . .
C13C C 0.4612(3) 0.57938(8) 0.2411(2) 0.0233(5) Uani 1 1 d . . .
H13C H 0.4621 0.5737 0.3102 0.028 Uiso 1 1 calc R . .
C14C C 0.3748(3) 0.55608(8) 0.1594(2) 0.0272(6) Uani 1 1 d . . .
H14C H 0.3174 0.5342 0.1728 0.033 Uiso 1 1 calc R . .
C15C C 0.3715(3) 0.56443(9) 0.0580(2) 0.0290(6) Uani 1 1 d . . .
H15C H 0.3113 0.5486 0.0020 0.035 Uiso 1 1 calc R . .
C16C C 0.4574(3) 0.59634(8) 0.0390(2) 0.0237(5) Uani 1 1 d . . .
H16C H 0.4552 0.6022 -0.0303 0.028 Uiso 1 1 calc R . .
C17C C 0.8494(3) 0.65023(7) 0.1753(2) 0.0216(5) Uani 1 1 d . . .
C18C C 0.8959(3) 0.65654(8) 0.2832(2) 0.0237(5) Uani 1 1 d . . .
H18C H 0.8280 0.6678 0.3155 0.028 Uiso 1 1 calc R . .
C19C C 1.0405(3) 0.64636(8) 0.3430(2) 0.0290(6) Uani 1 1 d . . .
H19C H 1.0712 0.6507 0.4160 0.035 Uiso 1 1 calc R . .
C20C C 1.1405(3) 0.62989(9) 0.2967(3) 0.0356(7) Uani 1 1 d . . .
H20C H 1.2386 0.6224 0.3382 0.043 Uiso 1 1 calc R . .
C21C C 1.0973(4) 0.62444(10) 0.1907(3) 0.0370(7) Uani 1 1 d . . .
H21C H 1.1669 0.6140 0.1587 0.044 Uiso 1 1 calc R . .
C22C C 0.9514(3) 0.63428(8) 0.1297(2) 0.0290(6) Uani 1 1 d . . .
H22C H 0.9219 0.6300 0.0566 0.035 Uiso 1 1 calc R . .
P1D P 0.65906(7) 0.700671(18) 0.58963(5) 0.01733(12) Uani 1 1 d . . .
B1D B 0.7068(3) 0.70017(10) 0.4622(2) 0.0233(6) Uani 1 1 d . . .
H1D1 H 0.6444 0.6800 0.4152 0.035 Uiso 1 1 calc R . .
H1D2 H 0.8131 0.6932 0.4762 0.035 Uiso 1 1 calc R . .
H1D3 H 0.6876 0.7270 0.4299 0.035 Uiso 1 1 calc R . .
O1D O 0.5891(3) 0.60746(6) 0.52774(15) 0.0321(5) Uani 1 1 d . . .
H1D H 0.6430 0.6235 0.5067 0.048 Uiso 1 1 calc R . .
O2D O 0.4582(2) 0.56475(6) 0.67653(16) 0.0294(4) Uani 1 1 d . . .
C1D C 0.8632(3) 0.64274(7) 0.69526(19) 0.0203(5) Uani 1 1 d . . .
C2D C 0.9613(3) 0.65155(7) 0.7935(2) 0.0233(5) Uani 1 1 d . . .
H2D H 0.9240 0.6642 0.8437 0.028 Uiso 1 1 calc R . .
C3D C 1.1140(3) 0.64203(8) 0.8189(2) 0.0315(6) Uani 1 1 d . . .
H3D H 1.1796 0.6478 0.8865 0.038 Uiso 1 1 calc R . .
C4D C 1.1693(3) 0.62422(9) 0.7454(3) 0.0318(6) Uani 1 1 d . . .
H4D H 1.2734 0.6183 0.7618 0.038 Uiso 1 1 calc R . .
C5D C 1.0723(3) 0.61510(8) 0.6481(2) 0.0284(6) Uani 1 1 d . . .
H5D H 1.1098 0.6021 0.5985 0.034 Uiso 1 1 calc R . .
C6D C 0.9209(3) 0.62467(8) 0.6221(2) 0.0239(5) Uani 1 1 d . . .
H6D H 0.8562 0.6189 0.5542 0.029 Uiso 1 1 calc R . .
C7D C 0.6975(3) 0.65407(7) 0.67019(18) 0.0178(5) Uani 1 1 d . . .
H7D H 0.6837 0.6619 0.7381 0.021 Uiso 1 1 calc R . .
C8D C 0.5811(3) 0.62052(7) 0.62572(19) 0.0207(5) Uani 1 1 d . . .
H8D H 0.4792 0.6325 0.6146 0.025 Uiso 1 1 calc R . .
C9D C 0.5989(3) 0.58588(8) 0.7023(2) 0.0255(5) Uani 1 1 d . . .
H9D1 H 0.6796 0.5674 0.6972 0.031 Uiso 1 1 calc R . .
H9D2 H 0.6256 0.5964 0.7742 0.031 Uiso 1 1 calc R . .
C10D C 0.4579(5) 0.53485(10) 0.7530(3) 0.0465(9) Uani 1 1 d . . .
H10J H 0.5349 0.5145 0.7553 0.070 Uiso 1 1 calc R . .
H10K H 0.3591 0.5218 0.7347 0.070 Uiso 1 1 calc R . .
H10L H 0.4794 0.5478 0.8212 0.070 Uiso 1 1 calc R . .
C11D C 0.7617(3) 0.74021(7) 0.6760(2) 0.0204(5) Uani 1 1 d . . .
C12D C 0.7449(3) 0.74761(8) 0.7739(2) 0.0270(6) Uani 1 1 d . . .
H12D H 0.6806 0.7309 0.7985 0.032 Uiso 1 1 calc R . .
C13D C 0.8216(4) 0.77923(9) 0.8352(2) 0.0316(6) Uani 1 1 d . . .
H13D H 0.8079 0.7843 0.9009 0.038 Uiso 1 1 calc R . .
C14D C 0.9176(3) 0.80331(9) 0.8015(2) 0.0329(7) Uani 1 1 d . . .
H14D H 0.9708 0.8246 0.8443 0.040 Uiso 1 1 calc R . .
C15D C 0.9366(3) 0.79646(9) 0.7050(3) 0.0331(7) Uani 1 1 d . . .
H15D H 1.0028 0.8130 0.6818 0.040 Uiso 1 1 calc R . .
C16D C 0.8585(3) 0.76536(8) 0.6426(2) 0.0259(6) Uani 1 1 d . . .
H16D H 0.8708 0.7610 0.5762 0.031 Uiso 1 1 calc R . .
C17D C 0.4619(3) 0.71185(7) 0.5680(2) 0.0204(5) Uani 1 1 d . . .
C18D C 0.3915(3) 0.70803(8) 0.6447(2) 0.0264(5) Uani 1 1 d . . .
H18D H 0.4468 0.6984 0.7118 0.032 Uiso 1 1 calc R . .
C19D C 0.2405(3) 0.71818(9) 0.6234(3) 0.0333(6) Uani 1 1 d . . .
H19D H 0.1925 0.7155 0.6757 0.040 Uiso 1 1 calc R . .
C20D C 0.1606(3) 0.73227(10) 0.5245(3) 0.0373(7) Uani 1 1 d . . .
H20D H 0.0575 0.7391 0.5095 0.045 Uiso 1 1 calc R . .
C21D C 0.2280(3) 0.73639(9) 0.4496(3) 0.0338(6) Uani 1 1 d . . .
H21D H 0.1726 0.7465 0.3830 0.041 Uiso 1 1 calc R . .
C22D C 0.3785(3) 0.72589(8) 0.4699(2) 0.0258(5) Uani 1 1 d . . .
H22D H 0.4247 0.7283 0.4167 0.031 Uiso 1 1 calc R . .

loop_
_atom_site_aniso_label
_atom_site_aniso_U_11
_atom_site_aniso_U_22
_atom_site_aniso_U_33
_atom_site_aniso_U_23
_atom_site_aniso_U_13
_atom_site_aniso_U_12
P1A 0.0186(3) 0.0176(3) 0.0160(3) -0.0014(2) 0.0019(2) -0.0031(2)
B1A 0.0335(16) 0.0201(13) 0.0217(13) -0.0009(11) 0.0077(12) -0.0103(12)
O1A 0.0253(10) 0.0326(10) 0.0226(9) 0.0061(8) 0.0026(8) -0.0074(8)
O2A 0.0366(11) 0.0172(9) 0.0277(10) -0.0028(7) -0.0003(8) -0.0058(8)
C1A 0.0164(11) 0.0180(11) 0.0279(13) -0.0027(9) 0.0041(10) -0.0003(9)
C2A 0.0232(14) 0.0307(14) 0.0300(14) 0.0046(11) 0.0066(11) 0.0034(11)
C3A 0.0234(14) 0.0373(16) 0.0444(18) 0.0114(13) 0.0029(13) 0.0051(12)
C4A 0.0203(14) 0.0345(16) 0.059(2) -0.0047(15) 0.0079(14) 0.0078(12)
C5A 0.0309(16) 0.0428(18) 0.0479(19) -0.0127(15) 0.0184(14) 0.0017(14)
C6A 0.0262(14) 0.0338(15) 0.0280(14) -0.0050(11) 0.0077(11) -0.0014(12)
C7A 0.0133(11) 0.0180(11) 0.0172(11) -0.0019(8) 0.0036(9) -0.0022(8)
C8A 0.0190(12) 0.0181(11) 0.0216(12) 0.0009(9) 0.0012(10) -0.0017(9)
C9A 0.0238(13) 0.0182(11) 0.0208(12) -0.0006(9) 0.0032(10) -0.0011(10)
C10A 0.050(2) 0.0295(15) 0.0292(15) -0.0075(12) -0.0030(14) -0.0094(14)
C11A 0.012(2) 0.014(2) 0.026(2) -0.0079(17) -0.0003(17) 0.0015(18)
C12A 0.018(2) 0.023(2) 0.037(2) 0.0012(17) 0.0014(18) -0.0007(18)
C13A 0.024(2) 0.022(2) 0.053(3) -0.0008(19) 0.002(2) 0.0049(18)
C14A 0.020(2) 0.029(2) 0.053(3) -0.011(2) 0.004(2) 0.006(2)
C15A 0.016(2) 0.034(2) 0.049(3) -0.008(2) 0.0084(19) 0.0054(18)
C16A 0.015(2) 0.023(2) 0.037(2) -0.0045(18) 0.0062(18) 0.0008(16)
C11' 0.021(4) 0.032(4) 0.048(4) 0.000(3) -0.003(3) -0.001(3)
C12' 0.030(4) 0.042(4) 0.053(4) 0.005(3) -0.004(3) 0.003(3)
C13' 0.031(4) 0.042(4) 0.062(4) 0.002(3) -0.008(3) 0.009(3)
C14' 0.026(3) 0.038(4) 0.062(4) -0.010(3) -0.006(3) 0.004(3)
C15' 0.023(3) 0.038(4) 0.060(4) -0.007(3) 0.001(3) 0.003(3)
C16' 0.022(3) 0.035(3) 0.053(4) -0.004(3) 0.004(3) 0.000(3)
C17A 0.0116(10) 0.0188(11) 0.0195(11) -0.0036(9) 0.0040(9) -0.0035(8)
C18A 0.0177(11) 0.0245(12) 0.0199(12) -0.0024(9) 0.0035(9) 0.0007(9)
C19A 0.0225(13) 0.0293(13) 0.0228(12) 0.0068(10) 0.0068(10) 0.0013(10)
C20A 0.0255(14) 0.0215(12) 0.0332(15) 0.0033(10) 0.0069(11) -0.0006(10)
C21A 0.0268(14) 0.0229(13) 0.0277(14) -0.0054(10) 0.0022(11) -0.0027(10)
C22A 0.0250(13) 0.0220(12) 0.0183(12) -0.0015(9) 0.0028(10) -0.0024(10)
P1B 0.0207(3) 0.0197(3) 0.0156(3) -0.0005(2) 0.0045(2) 0.0011(3)
B1B 0.052(2) 0.0322(16) 0.0218(14) -0.0001(13) 0.0172(14) 0.0022(17)
O1B 0.0302(10) 0.0248(9) 0.0279(10) -0.0023(8) 0.0058(9) 0.0081(8)
O2B 0.0234(10) 0.0377(11) 0.0313(11) 0.0009(9) 0.0007(8) -0.0037(9)
C1B 0.0195(12) 0.0152(10) 0.0177(11) -0.0020(8) 0.0006(9) 0.0043(9)
C2B 0.0234(13) 0.0221(12) 0.0217(12) -0.0022(9) 0.0017(10) 0.0006(10)
C3B 0.0239(13) 0.0263(13) 0.0352(15) 0.0007(11) 0.0092(12) -0.0003(11)
C4B 0.0201(13) 0.0198(12) 0.0465(18) -0.0007(12) -0.0024(12) -0.0014(10)
C5B 0.0338(15) 0.0203(12) 0.0280(14) -0.0082(10) -0.0053(12) 0.0002(11)
C6B 0.0315(14) 0.0217(12) 0.0196(12) -0.0058(10) 0.0006(11) 0.0035(11)
C7B 0.0201(12) 0.0174(11) 0.0154(11) -0.0019(8) 0.0034(9) 0.0010(9)
C8B 0.0212(13) 0.0265(13) 0.0230(13) 0.0001(10) 0.0072(10) 0.0070(10)
C9B 0.0214(13) 0.0317(14) 0.0356(15) 0.0018(12) 0.0123(12) 0.0033(11)
C10B 0.0210(14) 0.0450(18) 0.0471(19) -0.0057(15) -0.0004(13) -0.0032(13)
C11B 0.0175(12) 0.0166(11) 0.0241(12) 0.0021(9) 0.0005(10) 0.0021(9)
C12B 0.0236(13) 0.0353(15) 0.0216(13) -0.0019(11) 0.0050(10) -0.0020(11)
C13B 0.0261(15) 0.0428(17) 0.0378(17) -0.0029(13) 0.0103(13) 0.0018(13)
C14B 0.0195(14) 0.0358(16) 0.056(2) 0.0089(15) 0.0061(13) 0.0021(12)
C15B 0.0298(16) 0.0418(18) 0.0449(19) -0.0002(15) -0.0112(14) 0.0013(14)
C16B 0.0315(15) 0.0356(16) 0.0272(14) -0.0081(12) -0.0059(11) 0.0044(12)
C17B 0.0156(11) 0.0210(11) 0.0250(12) -0.0036(10) 0.0065(10) 0.0000(9)
C18B 0.0219(13) 0.0249(13) 0.0265(13) -0.0038(10) 0.0083(10) -0.0053(10)
C19B 0.0313(15) 0.0321(14) 0.0292(14) -0.0093(12) 0.0061(12) -0.0059(12)
C20B 0.0288(15) 0.0280(15) 0.0478(18) -0.0118(13) 0.0111(13) -0.0071(12)
C21B 0.0323(16) 0.0206(13) 0.0520(19) -0.0001(12) 0.0164(14) -0.0058(11)
C22B 0.0255(14) 0.0272(14) 0.0306(15) 0.0013(11) 0.0071(11) 0.0012(11)
P1C 0.0241(3) 0.0177(3) 0.0168(3) -0.0005(2) 0.0059(2) -0.0002(2)
B1C 0.0374(18) 0.0334(16) 0.0207(14) -0.0018(13) 0.0108(13) -0.0015(14)
O1C 0.0390(12) 0.0263(10) 0.0317(11) 0.0055(8) 0.0157(9) 0.0017(9)
O2C 0.0325(11) 0.0191(9) 0.0294(10) 0.0005(7) -0.0004(8) -0.0059(8)
C1C 0.0232(13) 0.0148(11) 0.0280(13) -0.0002(9) 0.0023(10) 0.0010(9)
C2C 0.0208(12) 0.0246(13) 0.0296(14) 0.0013(10) 0.0038(10) 0.0007(10)
C3C 0.0295(15) 0.0314(15) 0.0493(19) -0.0021(13) 0.0151(14) 0.0008(12)
C4C 0.0280(15) 0.0299(15) 0.054(2) -0.0031(14) -0.0022(14) -0.0007(12)
C5C 0.0393(17) 0.0229(14) 0.0335(16) -0.0034(11) -0.0060(13) 0.0020(12)
C6C 0.0309(15) 0.0261(13) 0.0258(13) -0.0010(11) 0.0016(11) -0.0001(11)
C7C 0.0281(13) 0.0134(10) 0.0189(11) 0.0014(8) 0.0067(10) 0.0011(9)
C8C 0.0249(13) 0.0171(11) 0.0244(13) 0.0021(9) 0.0041(10) 0.0004(10)
C9C 0.0251(13) 0.0178(11) 0.0282(14) -0.0014(10) 0.0056(11) -0.0010(10)
C10C 0.0387(17) 0.0315(15) 0.0344(16) 0.0040(13) -0.0054(13) -0.0044(13)
C11C 0.0178(11) 0.0168(11) 0.0234(12) -0.0017(9) 0.0046(9) 0.0034(9)
C12C 0.0226(12) 0.0197(12) 0.0225(12) -0.0005(9) 0.0042(10) 0.0006(10)
C13C 0.0206(12) 0.0253(12) 0.0233(13) 0.0039(10) 0.0060(10) 0.0021(10)
C14C 0.0210(13) 0.0258(13) 0.0335(14) -0.0007(11) 0.0064(11) -0.0060(10)
C15C 0.0264(14) 0.0304(14) 0.0282(14) -0.0061(11) 0.0054(11) -0.0067(11)
C16C 0.0237(13) 0.0256(13) 0.0216(12) -0.0017(10) 0.0067(10) 0.0013(10)
C17C 0.0228(12) 0.0172(11) 0.0254(12) 0.0006(9) 0.0081(10) -0.0012(9)
C18C 0.0254(13) 0.0197(11) 0.0274(13) 0.0009(10) 0.0105(10) 0.0024(10)
C19C 0.0301(14) 0.0256(13) 0.0275(14) 0.0008(10) 0.0032(11) -0.0010(11)
C20C 0.0252(15) 0.0273(14) 0.0507(19) 0.0029(13) 0.0062(13) 0.0057(12)
C21C 0.0293(16) 0.0344(16) 0.052(2) -0.0052(14) 0.0199(14) 0.0065(13)
C22C 0.0296(15) 0.0266(13) 0.0325(15) -0.0061(11) 0.0118(12) -0.0021(11)
P1D 0.0189(3) 0.0160(3) 0.0174(3) 0.0013(2) 0.0061(2) 0.0004(2)
B1D 0.0233(14) 0.0269(14) 0.0212(13) 0.0026(11) 0.0090(11) 0.0005(12)
O1D 0.0443(13) 0.0332(11) 0.0208(9) -0.0061(8) 0.0128(9) -0.0184(9)
O2D 0.0381(11) 0.0204(9) 0.0322(11) 0.0028(8) 0.0144(9) -0.0086(8)
C1D 0.0241(12) 0.0134(10) 0.0214(12) 0.0024(9) 0.0041(10) 0.0023(9)
C2D 0.0249(13) 0.0172(11) 0.0251(13) -0.0003(9) 0.0036(10) 0.0020(10)
C3D 0.0290(15) 0.0231(13) 0.0336(15) -0.0007(11) -0.0035(12) -0.0004(11)
C4D 0.0253(14) 0.0239(13) 0.0448(17) 0.0029(12) 0.0084(13) 0.0005(11)
C5D 0.0327(15) 0.0225(13) 0.0338(15) 0.0037(11) 0.0156(12) 0.0064(11)
C6D 0.0287(14) 0.0184(11) 0.0246(13) 0.0004(9) 0.0084(11) 0.0021(10)
C7D 0.0215(12) 0.0157(11) 0.0161(10) -0.0008(8) 0.0054(9) -0.0012(9)
C8D 0.0224(12) 0.0195(11) 0.0194(11) 0.0000(9) 0.0054(10) -0.0009(9)
C9D 0.0329(15) 0.0185(12) 0.0240(13) 0.0022(10) 0.0069(11) -0.0010(10)
C10D 0.084(3) 0.0255(15) 0.0399(18) 0.0049(13) 0.0333(19) -0.0115(16)
C11D 0.0180(12) 0.0173(11) 0.0236(12) 0.0011(9) 0.0030(10) 0.0024(9)
C12D 0.0335(15) 0.0214(12) 0.0258(13) -0.0003(10) 0.0088(11) -0.0012(11)
C13D 0.0356(16) 0.0280(14) 0.0281(14) -0.0062(11) 0.0053(12) 0.0017(12)
C14D 0.0283(15) 0.0235(13) 0.0376(16) -0.0033(12) -0.0036(12) 0.0014(11)
C15D 0.0243(14) 0.0257(14) 0.0458(18) 0.0043(12) 0.0055(13) -0.0055(11)
C16D 0.0215(13) 0.0255(13) 0.0306(14) 0.0023(10) 0.0079(11) -0.0031(10)
C17D 0.0177(11) 0.0143(10) 0.0281(13) -0.0029(9) 0.0057(10) -0.0020(9)
C18D 0.0279(14) 0.0236(13) 0.0293(14) -0.0009(10) 0.0112(11) 0.0008(11)
C19D 0.0264(14) 0.0336(15) 0.0452(18) -0.0036(13) 0.0190(13) -0.0034(12)
C20D 0.0221(14) 0.0389(17) 0.0490(19) -0.0034(14) 0.0082(13) 0.0012(12)
C21D 0.0252(14) 0.0335(15) 0.0361(16) 0.0034(12) -0.0003(12) 0.0039(12)
C22D 0.0237(13) 0.0263(13) 0.0252(13) -0.0007(10) 0.0043(11) -0.0008(10)

loop_
_atom_type_symbol
_atom_type_description
_atom_type_scat_dispersion_real
_atom_type_scat_dispersion_imag
_atom_type_scat_source
C C 0.0033 0.0016 'International Tables Vol C Tables 4.2.6.8 and 6.1.1.4'
H H 0.0000 0.0000 'International Tables Vol C Tables 4.2.6.8 and 6.1.1.4'
B B 0.0013 0.0007 'International Tables Vol C Tables 4.2.6.8 and 6.1.1.4'
O O 0.0106 0.0060 'International Tables Vol C Tables 4.2.6.8 and 6.1.1.4'
P P 0.1023 0.0942 'International Tables Vol C Tables 4.2.6.8 and 6.1.1.4'

loop_
_geom_angle_atom_site_label_1
_geom_angle_atom_site_label_2
_geom_angle_atom_site_label_3
_geom_angle
C17A P1A C11A 108.2(3)
C17A P1A C11' 103.6(6)
C11A P1A C11' 5.3(5)
C17A P1A C7A 106.24(11)
C11A P1A C7A 103.0(5)
C11' P1A C7A 102.1(9)
C17A P1A B1A 110.73(12)
C11A P1A B1A 109.6(3)
C11' P1A B1A 114.3(5)
C7A P1A B1A 118.45(12)
C9A O2A C10A 111.1(2)
C6A C1A C2A 117.8(3)
C6A C1A C7A 124.1(2)
C2A C1A C7A 118.1(2)
C3A C2A C1A 121.5(3)
C4A C3A C2A 120.0(3)
C5A C4A C3A 119.1(3)
C4A C5A C6A 121.4(3)
C1A C6A C5A 120.1(3)
C1A C7A C8A 112.8(2)
C1A C7A P1A 113.47(16)
C8A C7A P1A 111.25(16)
O1A C8A C9A 107.5(2)
O1A C8A C7A 112.0(2)
C9A C8A C7A 109.8(2)
O2A C9A C8A 108.7(2)
C16A C11A C12A 119.6(4)
C16A C11A P1A 123.2(4)
C12A C11A P1A 117.2(4)
C13A C12A C11A 119.0(5)
C14A C13A C12A 121.7(5)
C13A C14A C15A 118.6(4)
C14A C15A C16A 121.4(5)
C11A C16A C15A 119.6(4)
C16' C11' C12' 119.3(5)
C16' C11' P1A 122.9(7)
C12' C11' P1A 117.5(6)
C13' C12' C11' 118.9(6)
C14' C13' C12' 121.9(6)
C13' C14' C15' 118.8(6)
C14' C15' C16' 120.9(6)
C11' C16' C15' 120.1(6)
C18A C17A C22A 118.9(2)
C18A C17A P1A 123.21(18)
C22A C17A P1A 117.80(19)
C19A C18A C17A 120.3(2)
C18A C19A C20A 120.2(2)
C21A C20A C19A 120.0(3)
C22A C21A C20A 120.0(3)
C21A C22A C17A 120.5(2)
C11B P1B C17B 105.26(12)
C11B P1B C7B 107.02(12)
C17B P1B C7B 108.37(11)
C11B P1B B1B 111.83(15)
C17B P1B B1B 111.26(15)
C7B P1B B1B 112.72(14)
C9B O2B C10B 111.3(2)
C2B C1B C6B 118.3(2)
C2B C1B C7B 119.4(2)
C6B C1B C7B 122.3(2)
C1B C2B C3B 121.2(2)
C4B C3B C2B 119.0(3)
C5B C4B C3B 120.4(3)
C4B C5B C6B 120.7(3)
C5B C6B C1B 120.3(3)
C1B C7B C8B 113.0(2)
C1B C7B P1B 110.90(16)
C8B C7B P1B 110.84(17)
O1B C8B C9B 110.2(2)
O1B C8B C7B 110.0(2)
C9B C8B C7B 113.2(2)
O2B C9B C8B 108.0(2)
C12B C11B C16B 119.5(3)
C12B C11B P1B 121.7(2)
C16B C11B P1B 118.8(2)
C11B C12B C13B 119.9(3)
C14B C13B C12B 120.2(3)
C15B C14B C13B 119.7(3)
C14B C15B C16B 120.5(3)
C15B C16B C11B 120.2(3)
C22B C17B C18B 119.6(2)
C22B C17B P1B 117.7(2)
C18B C17B P1B 122.7(2)
C19B C18B C17B 119.8(3)
C20B C19B C18B 120.3(3)
C21B C20B C19B 119.7(3)
C20B C21B C22B 120.1(3)
C17B C22B C21B 120.5(3)
C17C P1C C11C 105.04(11)
C17C P1C C7C 105.08(12)
C11C P1C C7C 103.05(11)
C17C P1C B1C 111.14(14)
C11C P1C B1C 111.54(14)
C7C P1C B1C 119.72(14)
C10C O2C C9C 112.2(2)
C2C C1C C6C 118.5(3)
C2C C1C C7C 119.6(2)
C6C C1C C7C 121.8(3)
C3C C2C C1C 121.5(3)
C2C C3C C4C 119.6(3)
C5C C4C C3C 119.3(3)
C4C C5C C6C 121.3(3)
C1C C6C C5C 119.7(3)
C1C C7C C8C 115.4(2)
C1C C7C P1C 112.48(17)
C8C C7C P1C 113.18(18)
O1C C8C C9C 111.9(2)
O1C C8C C7C 114.2(2)
C9C C8C C7C 108.4(2)
O2C C9C C8C 111.6(2)
C16C C11C C12C 119.1(2)
C16C C11C P1C 118.9(2)
C12C C11C P1C 121.99(19)
C13C C12C C11C 120.4(2)
C14C C13C C12C 120.0(3)
C13C C14C C15C 120.5(3)
C14C C15C C16C 119.5(3)
C11C C16C C15C 120.5(3)
C22C C17C C18C 118.8(3)
C22C C17C P1C 118.1(2)
C18C C17C P1C 123.1(2)
C19C C18C C17C 120.2(3)
C20C C19C C18C 120.4(3)
C21C C20C C19C 119.9(3)
C20C C21C C22C 120.3(3)
C17C C22C C21C 120.4(3)
C17D P1D C11D 105.51(11)
C17D P1D C7D 105.52(12)
C11D P1D C7D 104.51(11)
C17D P1D B1D 111.41(13)
C11D P1D B1D 111.23(13)
C7D P1D B1D 117.73(13)
C10D O2D C9D 111.5(3)
C2D C1D C6D 118.6(2)
C2D C1D C7D 119.1(2)
C6D C1D C7D 122.3(2)
C1D C2D C3D 120.8(3)
C4D C3D C2D 119.9(3)
C5D C4D C3D 119.6(3)
C4D C5D C6D 120.9(3)
C5D C6D C1D 120.3(3)
C1D C7D C8D 117.2(2)
C1D C7D P1D 109.52(16)
C8D C7D P1D 112.44(17)
O1D C8D C9D 112.4(2)
O1D C8D C7D 110.5(2)
C9D C8D C7D 111.1(2)
O2D C9D C8D 107.6(2)
C12D C11D C16D 118.1(2)
C12D C11D P1D 122.8(2)
C16D C11D P1D 119.0(2)
C13D C12D C11D 120.5(3)
C14D C13D C12D 120.5(3)
C13D C14D C15D 120.1(3)
C16D C15D C14D 119.8(3)
C15D C16D C11D 121.0(3)
C18D C17D C22D 118.9(2)
C18D C17D P1D 123.4(2)
C22D C17D P1D 117.7(2)
C19D C18D C17D 120.4(3)
C18D C19D C20D 119.2(3)
C21D C20D C19D 120.9(3)
C20D C21D C22D 120.1(3)
C21D C22D C17D 120.5(3)

loop_
_geom_bond_atom_site_label_1
_geom_bond_atom_site_label_2
_geom_bond_distance
P1A C17A 1.813(2)
P1A C11A 1.816(4)
P1A C11' 1.837(6)
P1A C7A 1.846(2)
P1A B1A 1.908(3)
O1A C8A 1.422(3)
O2A C9A 1.419(3)
O2A C10A 1.424(3)
C1A C6A 1.380(4)
C1A C2A 1.387(4)
C1A C7A 1.529(3)
C2A C3A 1.381(4)
C3A C4A 1.370(5)
C4A C5A 1.364(5)
C5A C6A 1.386(4)
C7A C8A 1.556(3)
C8A C9A 1.514(3)
C11A C16A 1.386(7)
C11A C12A 1.400(6)
C12A C13A 1.392(6)
C13A C14A 1.372(7)
C14A C15A 1.376(7)
C15A C16A 1.392(5)
C11' C16' 1.388(7)
C11' C12' 1.400(6)
C12' C13' 1.393(7)
C13' C14' 1.373(8)
C14' C15' 1.374(8)
C15' C16' 1.392(6)
C17A C18A 1.391(3)
C17A C22A 1.400(3)
C18A C19A 1.383(4)
C19A C20A 1.386(4)
C20A C21A 1.382(4)
C21A C22A 1.382(4)
P1B C11B 1.808(3)
P1B C17B 1.821(3)
P1B C7B 1.863(2)
P1B B1B 1.913(3)
O1B C8B 1.433(3)
O2B C9B 1.415(4)
O2B C10B 1.433(4)
C1B C2B 1.388(4)
C1B C6B 1.404(3)
C1B C7B 1.511(3)
C2B C3B 1.397(4)
C3B C4B 1.393(4)
C4B C5B 1.364(5)
C5B C6B 1.385(4)
C7B C8B 1.550(3)
C8B C9B 1.517(4)
C11B C12B 1.382(4)
C11B C16B 1.393(4)
C12B C13B 1.395(4)
C13B C14B 1.389(5)
C14B C15B 1.374(5)
C15B C16B 1.383(5)
C17B C22B 1.382(4)
C17B C18B 1.394(4)
C18B C19B 1.391(4)
C19B C20B 1.390(5)
C20B C21B 1.383(5)
C21B C22B 1.388(4)
P1C C17C 1.817(3)
P1C C11C 1.817(3)
P1C C7C 1.848(3)
P1C B1C 1.918(3)
O1C C8C 1.414(3)
O2C C10C 1.425(3)
O2C C9C 1.432(3)
C1C C2C 1.387(4)
C1C C6C 1.392(4)
C1C C7C 1.523(4)
C2C C3C 1.382(4)
C3C C4C 1.392(5)
C4C C5C 1.370(5)
C5C C6C 1.394(4)
C7C C8C 1.540(3)
C8C C9C 1.529(4)
C11C C16C 1.394(4)
C11C C12C 1.398(4)
C12C C13C 1.389(4)
C13C C14C 1.385(4)
C14C C15C 1.389(4)
C15C C16C 1.396(4)
C17C C22C 1.390(4)
C17C C18C 1.404(4)
C18C C19C 1.387(4)
C19C C20C 1.386(4)
C20C C21C 1.377(5)
C21C C22C 1.398(4)
P1D C17D 1.815(3)
P1D C11D 1.818(3)
P1D C7D 1.856(2)
P1D B1D 1.907(3)
O1D C8D 1.416(3)
O2D C10D 1.430(3)
O2D C9D 1.435(3)
C1D C2D 1.393(4)
C1D C6D 1.398(4)
C1D C7D 1.527(4)
C2D C3D 1.398(4)
C3D C4D 1.385(4)
C4D C5D 1.382(4)
C5D C6D 1.387(4)
C7D C8D 1.541(3)
C8D C9D 1.517(3)
C11D C12D 1.400(4)
C11D C16D 1.402(4)
C12D C13D 1.388(4)
C13D C14D 1.378(5)
C14D C15D 1.387(5)
C15D C16D 1.386(4)
C17D C18D 1.394(4)
C17D C22D 1.395(4)
C18D C19D 1.393(4)
C19D C20D 1.397(5)
C20D C21D 1.354(5)
C21D C22D 1.393(4)

loop_
_geom_torsion_atom_site_label_1
_geom_torsion_atom_site_label_2
_geom_torsion_atom_site_label_3
_geom_torsion_atom_site_label_4
_geom_torsion
C6A C1A C2A C3A -2.1(4)
C7A C1A C2A C3A 175.1(3)
C1A C2A C3A C4A 1.6(5)
C2A C3A C4A C5A -0.9(5)
C3A C4A C5A C6A 0.7(5)
C2A C1A C6A C5A 1.9(4)
C7A C1A C6A C5A -175.1(3)
C4A C5A C6A C1A -1.2(5)
C6A C1A C7A C8A 66.1(3)
C2A C1A C7A C8A -110.9(3)
C6A C1A C7A P1A -61.5(3)
C2A C1A C7A P1A 121.5(2)
C17A P1A C7A C1A -58.7(2)
C11A P1A C7A C1A -172.3(3)
C11' P1A C7A C1A -166.9(4)
B1A P1A C7A C1A 66.6(2)
C17A P1A C7A C8A 172.88(17)
C11A P1A C7A C8A 59.2(3)
C11' P1A C7A C8A 64.6(4)
B1A P1A C7A C8A -61.9(2)
C1A C7A C8A O1A -56.1(3)
P1A C7A C8A O1A 72.7(2)
C1A C7A C8A C9A 63.1(3)
P1A C7A C8A C9A -168.04(18)
C10A O2A C9A C8A 179.9(3)
O1A C8A C9A O2A -64.8(3)
C7A C8A C9A O2A 173.2(2)
C17A P1A C11A C16A -24.4(12)
C11' P1A C11A C16A 6(14)
C7A P1A C11A C16A 87.8(11)
B1A P1A C11A C16A -145.3(9)
C17A P1A C11A C12A 157.0(8)
C11' P1A C11A C12A -173(16)
C7A P1A C11A C12A -90.8(9)
B1A P1A C11A C12A 36.1(11)
C16A C11A C12A C13A -2.1(15)
P1A C11A C12A C13A 176.6(6)
C11A C12A C13A C14A 3.2(11)
C12A C13A C14A C15A -2.1(11)
C13A C14A C15A C16A -0.1(11)
C12A C11A C16A C15A 0.0(15)
P1A C11A C16A C15A -178.6(7)
C14A C15A C16A C11A 1.1(11)
C17A P1A C11' C16' -47(2)
C11A P1A C11' C16' 163(17)
C7A P1A C11' C16' 63(2)
B1A P1A C11' C16' -167.6(18)
C17A P1A C11' C12' 140.1(17)
C11A P1A C11' C12' -10(13)
C7A P1A C11' C12' -109.7(19)
B1A P1A C11' C12' 19(2)
C16' C11' C12' C13' 1(3)
P1A C11' C12' C13' 174.3(13)
C11' C12' C13' C14' 3(2)
C12' C13' C14' C15' -4(2)
C13' C14' C15' C16' 1(2)
C12' C11' C16' C15' -4(3)
P1A C11' C16' C15' -176.9(13)
C14' C15' C16' C11' 3(2)
C11A P1A C17A C18A 66.5(5)
C11' P1A C17A C18A 63.7(8)
C7A P1A C17A C18A -43.5(2)
B1A P1A C17A C18A -173.4(2)
C11A P1A C17A C22A -110.4(5)
C11' P1A C17A C22A -113.2(8)
C7A P1A C17A C22A 139.6(2)
B1A P1A C17A C22A 9.7(2)
C22A C17A C18A C19A 2.5(4)
P1A C17A C18A C19A -174.4(2)
C17A C18A C19A C20A -1.3(4)
C18A C19A C20A C21A -1.1(4)
C19A C20A C21A C22A 2.2(4)
C20A C21A C22A C17A -1.0(4)
C18A C17A C22A C21A -1.4(4)
P1A C17A C22A C21A 175.7(2)
C6B C1B C2B C3B -0.6(4)
C7B C1B C2B C3B 178.6(2)
C1B C2B C3B C4B -0.1(4)
C2B C3B C4B C5B 1.0(4)
C3B C4B C5B C6B -1.2(4)
C4B C5B C6B C1B 0.4(4)
C2B C1B C6B C5B 0.5(4)
C7B C1B C6B C5B -178.8(2)
C2B C1B C7B C8B -132.7(2)
C6B C1B C7B C8B 46.5(3)
C2B C1B C7B P1B 102.1(2)
C6B C1B C7B P1B -78.7(3)
C11B P1B C7B C1B -34.5(2)
C17B P1B C7B C1B -147.55(17)
B1B P1B C7B C1B 88.9(2)
C11B P1B C7B C8B -160.86(17)
C17B P1B C7B C8B 86.07(19)
B1B P1B C7B C8B -37.5(2)
C1B C7B C8B O1B 44.9(3)
P1B C7B C8B O1B 170.07(16)
C1B C7B C8B C9B 168.7(2)
P1B C7B C8B C9B -66.1(3)
C10B O2B C9B C8B 176.3(2)
O1B C8B C9B O2B 62.3(3)
C7B C8B C9B O2B -61.4(3)
C17B P1B C11B C12B 27.6(3)
C7B P1B C11B C12B -87.6(2)
B1B P1B C11B C12B 148.5(2)
C17B P1B C11B C16B -151.6(2)
C7B P1B C11B C16B 93.3(2)
B1B P1B C11B C16B -30.6(3)
C16B C11B C12B C13B 0.7(4)
P1B C11B C12B C13B -178.5(2)
C11B C12B C13B C14B -0.7(5)
C12B C13B C14B C15B 0.1(5)
C13B C14B C15B C16B 0.6(5)
C14B C15B C16B C11B -0.6(5)
C12B C11B C16B C15B -0.1(5)
P1B C11B C16B C15B 179.1(3)
C11B P1B C17B C22B 94.8(2)
C7B P1B C17B C22B -151.0(2)
B1B P1B C17B C22B -26.5(3)
C11B P1B C17B C18B -83.5(2)
C7B P1B C17B C18B 30.7(3)
B1B P1B C17B C18B 155.2(2)
C22B C17B C18B C19B 0.4(4)
P1B C17B C18B C19B 178.7(2)
C17B C18B C19B C20B 0.0(4)
C18B C19B C20B C21B -0.8(5)
C19B C20B C21B C22B 1.3(5)
C18B C17B C22B C21B 0.1(4)
P1B C17B C22B C21B -178.3(2)
C20B C21B C22B C17B -1.0(5)
C6C C1C C2C C3C -1.1(4)
C7C C1C C2C C3C 177.0(3)
C1C C2C C3C C4C 0.7(4)
C2C C3C C4C C5C -0.1(5)
C3C C4C C5C C6C -0.1(5)
C2C C1C C6C C5C 0.9(4)
C7C C1C C6C C5C -177.1(2)
C4C C5C C6C C1C -0.3(4)
C2C C1C C7C C8C -114.0(3)
C6C C1C C7C C8C 64.0(3)
C2C C1C C7C P1C 114.1(2)
C6C C1C C7C P1C -67.9(3)
C17C P1C C7C C1C -166.77(18)
C11C P1C C7C C1C -57.0(2)
B1C P1C C7C C1C 67.5(2)
C17C P1C C7C C8C 60.2(2)
C11C P1C C7C C8C 169.96(17)
B1C P1C C7C C8C -65.5(2)
C1C C7C C8C O1C -72.3(3)
P1C C7C C8C O1C 59.3(3)
C1C C7C C8C C9C 53.2(3)
P1C C7C C8C C9C -175.21(17)
C10C O2C C9C C8C -89.1(3)
O1C C8C C9C O2C -68.4(3)
C7C C8C C9C O2C 164.8(2)
C17C P1C C11C C16C -126.0(2)
C7C P1C C11C C16C 124.2(2)
B1C P1C C11C C16C -5.5(3)
C17C P1C C11C C12C 53.7(2)
C7C P1C C11C C12C -56.1(2)
B1C P1C C11C C12C 174.2(2)
C16C C11C C12C C13C 1.0(4)
P1C C11C C12C C13C -178.7(2)
C11C C12C C13C C14C -0.1(4)
C12C C13C C14C C15C -0.7(4)
C13C C14C C15C C16C 0.7(4)
C12C C11C C16C C15C -1.0(4)
P1C C11C C16C C15C 178.7(2)
C14C C15C C16C C11C 0.2(4)
C11C P1C C17C C22C 104.6(2)
C7C P1C C17C C22C -147.0(2)
B1C P1C C17C C22C -16.1(3)
C11C P1C C17C C18C -72.9(2)
C7C P1C C17C C18C 35.4(2)
B1C P1C C17C C18C 166.3(2)
C22C C17C C18C C19C -1.0(4)
P1C C17C C18C C19C 176.6(2)
C17C C18C C19C C20C 0.0(4)
C18C C19C C20C C21C 1.5(5)
C19C C20C C21C C22C -2.0(5)
C18C C17C C22C C21C 0.5(4)
P1C C17C C22C C21C -177.2(2)
C20C C21C C22C C17C 1.0(5)
C6D C1D C2D C3D -0.9(4)
C7D C1D C2D C3D -179.3(2)
C1D C2D C3D C4D 1.0(4)
C2D C3D C4D C5D -1.5(4)
C3D C4D C5D C6D 2.0(4)
C4D C5D C6D C1D -1.8(4)
C2D C1D C6D C5D 1.3(4)
C7D C1D C6D C5D 179.6(2)
C2D C1D C7D C8D -128.1(2)
C6D C1D C7D C8D 53.6(3)
C2D C1D C7D P1D 102.3(2)
C6D C1D C7D P1D -76.1(3)
C17D P1D C7D C1D -178.47(17)
C11D P1D C7D C1D -67.47(18)
B1D P1D C7D C1D 56.5(2)
C17D P1D C7D C8D 49.3(2)
C11D P1D C7D C8D 160.35(18)
B1D P1D C7D C8D -75.7(2)
C1D C7D C8D O1D -63.7(3)
P1D C7D C8D O1D 64.5(2)
C1D C7D C8D C9D 61.8(3)
P1D C7D C8D C9D -170.00(18)
C10D O2D C9D C8D -172.2(2)
O1D C8D C9D O2D -78.1(3)
C7D C8D C9D O2D 157.5(2)
C17D P1D C11D C12D 57.8(2)
C7D P1D C11D C12D -53.2(2)
B1D P1D C11D C12D 178.7(2)
C17D P1D C11D C16D -120.1(2)
C7D P1D C11D C16D 128.9(2)
B1D P1D C11D C16D 0.8(2)
C16D C11D C12D C13D 0.5(4)
P1D C11D C12D C13D -177.5(2)
C11D C12D C13D C14D -1.2(4)
C12D C13D C14D C15D 0.9(4)
C13D C14D C15D C16D 0.1(4)
C14D C15D C16D C11D -0.9(4)
C12D C11D C16D C15D 0.6(4)
P1D C11D C16D C15D 178.6(2)
C11D P1D C17D C18D -69.4(2)
C7D P1D C17D C18D 40.9(2)
B1D P1D C17D C18D 169.8(2)
C11D P1D C17D C22D 109.0(2)
C7D P1D C17D C22D -140.7(2)
B1D P1D C17D C22D -11.8(2)
C22D C17D C18D C19D -0.1(4)
P1D C17D C18D C19D 178.3(2)
C17D C18D C19D C20D -0.1(4)
C18D C19D C20D C21D -0.4(5)
C19D C20D C21D C22D 1.1(5)
C20D C21D C22D C17D -1.3(4)
C18D C17D C22D C21D 0.8(4)
P1D C17D C22D C21D -177.7(2)
